data_7702934
loop_
_publ_author_name
'Gonz\'alez-Fern\'andez, Rebeca'
'Crochet, Pascale'
'Cadierno, Victorio'

_publ_section_title
;
 Half-sandwich ruthenium(ii) complexes with tethered arene-phosphinite
 ligands: synthesis, structure and application in catalytic cross
 dehydrogenative coupling reactions of silanes and alcohols.
;
_journal_issue 1
_journal_name_full 'Dalton transactions (Cambridge, England : 2003)'
_journal_page_first 210
_journal_page_last 222
_journal_paper_doi 10.1039/c9dt04421c
_journal_volume 49
_journal_year 2020
_chemical_formula_moiety 'C14 H23 Cl2 O1 P1 Ru1'
_chemical_formula_sum 'C14 H23 Cl2 O P Ru'
_chemical_formula_weight 410.26
_space_group_crystal_system orthorhombic
_space_group_IT_number 61
_space_group_name_Hall '-P 2ac 2ab'
_space_group_name_H-M_alt 'P b c a'
_atom_sites_solution_hydrogens geom
_audit_creation_method SHELXL-2014
_audit_update_record
;
2019-10-10 deposited with the CCDC.	2019-12-02 downloaded from the CCDC.
;
_cell_angle_alpha 90
_cell_angle_beta 90
_cell_angle_gamma 90
_cell_formula_units_Z 8
_cell_length_a 8.81080(10)
_cell_length_b 13.2483(2)
_cell_length_c 27.2268(4)
_cell_measurement_reflns_used 6162
_cell_measurement_temperature 150(2)
_cell_measurement_theta_max 69.4140
_cell_measurement_theta_min 3.7080
_cell_volume 3178.13(8)
_computing_structure_refinement 'SHELXL-2014 (Sheldrick, 2014)'
_diffrn_ambient_temperature 150(2)
_diffrn_detector_area_resol_mean 8.2640
_diffrn_measured_fraction_theta_full 0.997
_diffrn_measured_fraction_theta_max 0.989
_diffrn_measurement_device_type 'Xcalibur, Onyx, Nova'
_diffrn_radiation_type CuK\a
_diffrn_radiation_wavelength 1.54184
_diffrn_reflns_av_R_equivalents 0.0282
_diffrn_reflns_av_unetI/netI 0.0264
_diffrn_reflns_Laue_measured_fraction_full 0.997
_diffrn_reflns_Laue_measured_fraction_max 0.989
_diffrn_reflns_limit_h_max 10
_diffrn_reflns_limit_h_min -10
_diffrn_reflns_limit_k_max 15
_diffrn_reflns_limit_k_min -15
_diffrn_reflns_limit_l_max 32
_diffrn_reflns_limit_l_min -32
_diffrn_reflns_number 10246
_diffrn_reflns_point_group_measured_fraction_full 0.997
_diffrn_reflns_point_group_measured_fraction_max 0.989
_diffrn_reflns_theta_full 68.1328
_diffrn_reflns_theta_max 69.557
_diffrn_reflns_theta_min 3.246
_diffrn_source 'micro-focus sealed X-ray tube'
_exptl_absorpt_coefficient_mu 11.941
_exptl_absorpt_correction_T_max 1.00000
_exptl_absorpt_correction_T_min 0.55111
_exptl_absorpt_correction_type multi-scan
_exptl_absorpt_process_details
;
CrysAlisPro 1.171.38.46 (Rigaku Oxford Diffraction, 2015)
Empirical absorption correction using spherical harmonics,
 implemented in SCALE3 ABSPACK scaling algorithm.
;
_exptl_crystal_colour orange
_exptl_crystal_density_diffrn 1.715
_exptl_crystal_description needle
_exptl_crystal_F_000 1664
_exptl_crystal_size_max 0.20
_exptl_crystal_size_mid 0.13
_exptl_crystal_size_min 0.08
_refine_diff_density_max 0.575
_refine_diff_density_min -0.737
_refine_diff_density_rms 0.104
_refine_ls_extinction_method none
_refine_ls_goodness_of_fit_ref 1.044
_refine_ls_hydrogen_treatment constr
_refine_ls_matrix_type full
_refine_ls_number_parameters 176
_refine_ls_number_reflns 2953
_refine_ls_number_restraints 0
_refine_ls_restrained_S_all 1.044
_refine_ls_R_factor_all 0.0294
_refine_ls_R_factor_gt 0.0262
_refine_ls_shift/su_max 0.004
_refine_ls_shift/su_mean 0.001
_refine_ls_structure_factor_coef Fsqd
_refine_ls_weighting_details 'w=1/[\s^2^(Fo^2^)+(0.0368P)^2^+1.6152P] where P=(Fo^2^+2Fc^2^)/3'
_refine_ls_weighting_scheme calc
_refine_ls_wR_factor_gt 0.0648
_refine_ls_wR_factor_ref 0.0673
_reflns_Friedel_coverage 0.000
_reflns_number_gt 2696
_reflns_number_total 2953
_reflns_threshold_expression 'I > 2\s(I)'
_cod_data_source_file c9dt04421c2.cif
_cod_data_source_block 10b
_cod_depositor_comments 'Adding full bibliography for 7702933--7702936.cif.'
_cod_database_code 7702934
_shelx_space_group_comment
;
The symmetry employed for this shelxl refinement is uniquely defined
by the following loop, which should always be used as a source of
symmetry information in preference to the above space-group names.
They are only intended as comments.
;
_shelxl_version_number 2014-3

loop_
_space_group_symop_operation_xyz
'x, y, z'
'-x+1/2, y+1/2, z'
'x, -y+1/2, z+1/2'
'-x+1/2, -y, z+1/2'
'-x, -y, -z'
'x-1/2, -y-1/2, -z'
'-x, y-1/2, -z-1/2'
'x-1/2, y, -z-1/2'

loop_
_atom_site_label
_atom_site_type_symbol
_atom_site_fract_x
_atom_site_fract_y
_atom_site_fract_z
_atom_site_U_iso_or_equiv
_atom_site_adp_type
_atom_site_occupancy
_atom_site_site_symmetry_order
_atom_site_calc_flag
_atom_site_refinement_flags_posn
_atom_site_refinement_flags_adp
C5 C 0.0173(3) 0.0385(2) 0.08103(11) 0.0299(6) Uani 1 1 d . .
H5 H -0.0019 -0.0015 0.1093 0.036 Uiso 1 1 calc R U
C6 C 0.1656(4) 0.0468(3) 0.06262(14) 0.0401(8) Uani 1 1 d . .
H6 H 0.2473 0.0167 0.0800 0.048 Uiso 1 1 calc R U
C1 C 0.1944(4) 0.0992(3) 0.01850(13) 0.0441(9) Uani 1 1 d . .
H1 H 0.2936 0.1001 0.0049 0.053 Uiso 1 1 calc R U
C2 C 0.0762(4) 0.1496(3) -0.00487(11) 0.0372(8) Uani 1 1 d . .
H2 H 0.0952 0.1852 -0.0345 0.045 Uiso 1 1 calc R U
C3 C -0.0729(3) 0.1482(2) 0.01523(10) 0.0262(6) Uani 1 1 d . .
H3 H -0.1513 0.1865 0.0002 0.031 Uiso 1 1 calc R U
C4 C -0.1047(3) 0.0902(2) 0.05736(10) 0.0241(6) Uani 1 1 d . .
C7 C -0.2625(3) 0.0870(3) 0.07848(11) 0.0325(7) Uani 1 1 d . .
H7A H -0.2778 0.0209 0.0947 0.039 Uiso 1 1 calc R U
H7B H -0.3366 0.0919 0.0513 0.039 Uiso 1 1 calc R U
C8 C -0.2952(3) 0.1699(3) 0.11522(10) 0.0281(6) Uani 1 1 d . .
H8A H -0.2879 0.2362 0.0986 0.034 Uiso 1 1 calc R U
H8B H -0.4001 0.1622 0.1277 0.034 Uiso 1 1 calc R U
C9 C -0.0915(3) 0.3645(2) 0.15856(11) 0.0246(6) Uani 1 1 d . .
H9 H -0.1173 0.3904 0.1251 0.030 Uiso 1 1 calc R U
C10 C 0.0436(3) 0.4283(2) 0.17562(12) 0.0338(7) Uani 1 1 d . .
H10A H 0.0631 0.4153 0.2105 0.051 Uiso 1 1 calc R U
H10B H 0.0205 0.5000 0.1709 0.051 Uiso 1 1 calc R U
H10C H 0.1336 0.4103 0.1564 0.051 Uiso 1 1 calc R U
C11 C -0.2345(3) 0.3822(3) 0.18967(12) 0.0344(7) Uani 1 1 d . .
H11A H -0.2148 0.3618 0.2237 0.052 Uiso 1 1 calc R U
H11B H -0.3185 0.3422 0.1764 0.052 Uiso 1 1 calc R U
H11C H -0.2615 0.4540 0.1888 0.052 Uiso 1 1 calc R U
C12 C 0.0687(3) 0.1909(2) 0.20437(11) 0.0237(6) Uani 1 1 d . .
H12 H 0.1628 0.2329 0.2064 0.028 Uiso 1 1 calc R U
C13 C 0.1195(3) 0.0812(2) 0.19982(12) 0.0328(7) Uani 1 1 d . .
H13A H 0.1774 0.0620 0.2291 0.049 Uiso 1 1 calc R U
H13B H 0.1835 0.0735 0.1706 0.049 Uiso 1 1 calc R U
H13C H 0.0301 0.0375 0.1968 0.049 Uiso 1 1 calc R U
C14 C -0.0178(4) 0.2068(3) 0.25233(11) 0.0342(7) Uani 1 1 d . .
H14A H -0.1151 0.1712 0.2508 0.051 Uiso 1 1 calc R U
H14B H -0.0359 0.2791 0.2573 0.051 Uiso 1 1 calc R U
H14C H 0.0423 0.1804 0.2798 0.051 Uiso 1 1 calc R U
O1 O -0.19054(18) 0.16737(15) 0.15598(6) 0.0212(4) Uani 1 1 d . .
Cl1 Cl 0.04759(7) 0.37093(5) 0.04744(2) 0.02306(14) Uani 1 1 d . .
Cl2 Cl 0.31618(7) 0.25125(6) 0.11102(2) 0.02848(16) Uani 1 1 d . .
Ru1 Ru 0.07812(2) 0.19875(2) 0.07469(2) 0.01779(9) Uani 1 1 d . .
P1 P -0.03448(7) 0.23206(5) 0.14941(2) 0.01713(14) Uani 1 1 d . .

loop_
_atom_site_aniso_label
_atom_site_aniso_U_11
_atom_site_aniso_U_22
_atom_site_aniso_U_33
_atom_site_aniso_U_23
_atom_site_aniso_U_13
_atom_site_aniso_U_12
C5 0.0395(16) 0.0150(15) 0.0351(15) -0.0035(12) -0.0064(13) 0.0001(13)
C6 0.0384(16) 0.0263(17) 0.056(2) -0.0186(16) -0.0046(15) 0.0096(14)
C1 0.0373(16) 0.042(2) 0.053(2) -0.0344(18) 0.0168(15) -0.0031(15)
C2 0.0554(19) 0.0353(19) 0.0208(14) -0.0150(14) 0.0106(13) -0.0187(16)
C3 0.0353(14) 0.0241(16) 0.0192(13) -0.0049(12) -0.0051(10) -0.0086(12)
C4 0.0305(13) 0.0184(14) 0.0235(13) -0.0029(12) -0.0029(11) -0.0078(11)
C7 0.0286(14) 0.0406(19) 0.0283(14) -0.0028(14) -0.0036(11) -0.0152(13)
C8 0.0189(12) 0.0415(18) 0.0238(13) 0.0037(13) -0.0058(10) -0.0013(12)
C9 0.0282(13) 0.0205(15) 0.0251(13) -0.0005(12) 0.0046(10) 0.0054(11)
C10 0.0387(15) 0.0253(17) 0.0374(16) -0.0073(14) 0.0056(13) -0.0041(13)
C11 0.0329(14) 0.0355(19) 0.0348(15) -0.0027(14) 0.0099(12) 0.0092(13)
C12 0.0197(12) 0.0274(16) 0.0239(14) 0.0026(12) -0.0041(10) -0.0026(10)
C13 0.0328(14) 0.0291(17) 0.0365(16) 0.0083(14) -0.0111(13) 0.0020(13)
C14 0.0361(16) 0.047(2) 0.0197(13) 0.0045(14) -0.0011(12) -0.0042(14)
O1 0.0161(8) 0.0284(11) 0.0191(8) 0.0035(8) -0.0009(7) -0.0028(8)
Cl1 0.0263(3) 0.0207(3) 0.0222(3) 0.0021(3) -0.0003(2) -0.0042(2)
Cl2 0.0160(3) 0.0366(4) 0.0329(3) -0.0024(3) -0.0009(2) -0.0015(3)
Ru1 0.01671(12) 0.01768(14) 0.01897(12) -0.00303(7) 0.00195(6) -0.00116(7)
P1 0.0161(3) 0.0186(3) 0.0167(3) -0.0003(3) 0.0000(2) 0.0002(3)

loop_
_atom_type_symbol
_atom_type_description
_atom_type_scat_dispersion_real
_atom_type_scat_dispersion_imag
_atom_type_scat_source
C C 0.0181 0.0091 'International Tables Vol C Tables 4.2.6.8 and 6.1.1.4'
H H 0.0000 0.0000 'International Tables Vol C Tables 4.2.6.8 and 6.1.1.4'
O O 0.0492 0.0322 'International Tables Vol C Tables 4.2.6.8 and 6.1.1.4'
Cl Cl 0.3639 0.7018 'International Tables Vol C Tables 4.2.6.8 and 6.1.1.4'
Ru Ru 0.0552 3.2960 'International Tables Vol C Tables 4.2.6.8 and 6.1.1.4'
P P 0.2955 0.4335 'International Tables Vol C Tables 4.2.6.8 and 6.1.1.4'

loop_
_geom_angle_atom_site_label_1
_geom_angle_atom_site_label_2
_geom_angle_atom_site_label_3
_geom_angle
C6 C5 C4 120.1(3)
C6 C5 Ru1 70.71(18)
C4 C5 Ru1 71.61(16)
C5 C6 C1 120.7(3)
C5 C6 Ru1 71.89(17)
C1 C6 Ru1 74.76(19)
C2 C1 C6 119.4(3)
C2 C1 Ru1 72.01(17)
C6 C1 Ru1 68.29(17)
C1 C2 C3 120.6(3)
C1 C2 Ru1 72.21(18)
C3 C2 Ru1 69.05(16)
C4 C3 C2 120.2(3)
C4 C3 Ru1 71.74(15)
C2 C3 Ru1 73.76(16)
C3 C4 C5 118.7(3)
C3 C4 C7 120.7(3)
C5 C4 C7 120.6(3)
C3 C4 Ru1 71.01(15)
C5 C4 Ru1 70.56(16)
C7 C4 Ru1 127.6(2)
C4 C7 C8 114.0(2)
O1 C8 C7 111.7(2)
C10 C9 C11 112.7(2)
C10 C9 P1 110.73(19)
C11 C9 P1 116.3(2)
C14 C12 C13 110.3(3)
C14 C12 P1 114.20(19)
C13 C12 P1 111.2(2)
C8 O1 P1 116.26(16)
C6 Ru1 C5 37.40(13)
C6 Ru1 C3 79.74(12)
C5 Ru1 C3 67.43(11)
C6 Ru1 C4 67.96(11)
C5 Ru1 C4 37.83(11)
C3 Ru1 C4 37.25(10)
C6 Ru1 C2 65.95(14)
C5 Ru1 C2 78.18(12)
C3 Ru1 C2 37.18(11)
C4 Ru1 C2 66.60(10)
C6 Ru1 C1 36.95(14)
C5 Ru1 C1 66.46(12)
C3 Ru1 C1 66.38(12)
C4 Ru1 C1 78.86(11)
C2 Ru1 C1 35.78(13)
C6 Ru1 P1 117.49(10)
C5 Ru1 P1 90.61(8)
C3 Ru1 P1 116.56(7)
C4 Ru1 P1 89.96(7)
C2 Ru1 P1 153.74(8)
C1 Ru1 P1 154.42(11)
C6 Ru1 Cl1 149.96(10)
C5 Ru1 Cl1 155.57(8)
C3 Ru1 Cl1 89.66(8)
C4 Ru1 Cl1 117.91(8)
C2 Ru1 Cl1 88.68(10)
C1 Ru1 Cl1 113.14(11)
P1 Ru1 Cl1 92.43(2)
C6 Ru1 Cl2 91.19(9)
C5 Ru1 Cl2 117.18(8)
C3 Ru1 Cl2 155.81(7)
C4 Ru1 Cl2 154.89(8)
C2 Ru1 Cl2 118.71(8)
C1 Ru1 Cl2 92.95(9)
P1 Ru1 Cl2 87.55(2)
Cl1 Ru1 Cl2 87.17(2)
O1 P1 C12 99.93(11)
O1 P1 C9 104.83(11)
C12 P1 C9 107.94(13)
O1 P1 Ru1 111.04(7)
C12 P1 Ru1 116.73(9)
C9 P1 Ru1 114.76(9)

loop_
_geom_bond_atom_site_label_1
_geom_bond_atom_site_label_2
_geom_bond_distance
C5 C6 1.403(5)
C5 C4 1.428(4)
C5 Ru1 2.196(3)
C6 C1 1.411(5)
C6 Ru1 2.181(3)
C1 C2 1.391(5)
C1 Ru1 2.264(3)
C2 C3 1.424(4)
C2 Ru1 2.262(3)
C3 C4 1.408(4)
C3 Ru1 2.200(3)
C4 C7 1.506(4)
C4 Ru1 2.210(3)
C7 C8 1.513(4)
C8 O1 1.443(3)
C9 C10 1.532(4)
C9 C11 1.536(4)
C9 P1 1.843(3)
C12 C14 1.526(4)
C12 C13 1.526(4)
C12 P1 1.834(3)
O1 P1 1.6300(18)
Cl1 Ru1 2.4138(7)
Cl2 Ru1 2.4212(6)
Ru1 P1 2.3062(6)
